data_1534624
loop_
_publ_author_name
'Schmid, S.'
'Senker, J.'
'Schnick, W.'

_publ_section_title
;
 High-temperature synthesis, single-crystal X-ray structure determination
 and solid-state NMR investigations of Ba7 (Si O4) (B O3)3 C N and Sr7 (Si
 O4) (B O3)3 C N
;
_journal_name_full 'Journal of Solid State Chemistry'
_journal_page_first 221
_journal_page_last 228
_journal_volume 174
_journal_year 2003
_chemical_formula_sum 'C B3 Ba7 N O13 Si'
_chemical_name_systematic 'Ba7 (Si O4) (B O3)3 (C N)'
_space_group_IT_number 186
_symmetry_space_group_name_Hall 'P 6c -2c'
_symmetry_space_group_name_H-M 'P 63 m c'
_cell_angle_alpha 90
_cell_angle_beta 90
_cell_angle_gamma 120
_cell_formula_units_Z 2
_cell_length_a 11.299
_cell_length_b 11.299
_cell_length_c 7.334
_cell_volume 810.871
_citation_journal_id_ASTM JSSCBI
_cod_data_source_file Schmid_JSSCBI_2003_899.cif
_cod_data_source_block C1B3Ba7N1O13Si1
_cod_original_cell_volume 810.8706
_cod_original_formula_sum 'C1 B3 Ba7 N1 O13 Si1'
_cod_database_code 1534624

loop_
_symmetry_equiv_pos_as_xyz
x,y,z
x-y,x,z+1/2
-y,x-y,z
-x,-y,z+1/2
-x+y,-x,z
y,-x+y,z+1/2
y,x,z+1/2
-x+y,y,z
-x,-x+y,z+1/2
-y,-x,z
x-y,-y,z+1/2
x,x-y,z

loop_
_atom_site_label
_atom_site_type_symbol
_atom_site_fract_x
_atom_site_fract_y
_atom_site_fract_z
_atom_site_occupancy
_atom_site_U_iso_or_equiv
Ba3 Ba+2 0.3333 0.6667 0.49201 1 0.0
N1 N-1 0 0 0 1 0.0
O3 O-2 0.8445 0.1555 0.3083 1 0.0
O4 O-2 0.3333 0.6667 0.86 1 0.0
Si1 Si+4 0.3333 0.6667 0.0832 1 0.0
O2 O-2 0.3964 0.093 0.0522 1 0.0
Ba1 Ba+2 0.14442 0.85558 0.19303 1 0.0
O1 O-2 0.1865 0.5632 0.1627 0.5 0.0
B1 B+3 0.8162 0.1838 0.1355 1 0.0
Ba2 Ba+2 0.52535 0.47465 0.35051 1 0.0
C1 C 0 0 0 1 0.0
